data_4350642
loop_
_publ_author_name
'Karasawa, Satoru'
'Nakano, Kimihiro'
'Yoshihara, Daisuke'
'Yamamoto, Noriko'
'Tanokashira, Jun-ichi'
'Yoshizaki, Takahito'
'Inagaki, Yuji'
'Koga, Noboru'

_publ_section_title
;
 Magnetic properties of 1:2 mixed cobalt(II) salicylaldehyde Schiff-base
 complexes with pyridine ligands carrying high-spin carbenes (Scar = 2/2,
 4/2, 6/2, and 8/2) in dilute frozen solutions: role of organic spin in
 heterospin single-molecule magnets.
;
_journal_issue 11
_journal_name_full 'Inorganic chemistry'
_journal_page_first 5447
_journal_page_last 5457
_journal_paper_doi 10.1021/ic403074d
_journal_volume 53
_journal_year 2014
_chemical_formula_moiety 'C19 H13 N5'
_chemical_formula_sum 'C19 H13 N5'
_chemical_formula_weight 311.35
_space_group_IT_number 14
_space_group_name_Hall '-P 2ybc'
_space_group_name_H-M_alt 'P 1 21/c 1'
_symmetry_cell_setting monoclinic
_symmetry_Int_Tables_number 14
_symmetry_space_group_name_Hall '-P 2ybc'
_symmetry_space_group_name_H-M 'P 1 21/c 1'
_atom_sites_solution_hydrogens geom
_atom_sites_solution_primary direct
_atom_sites_solution_secondary difmap
_cell_angle_alpha 90.0000
_cell_angle_beta 122.143(6)
_cell_angle_gamma 90.0000
_cell_formula_units_Z 4
_cell_length_a 13.126(6)
_cell_length_b 7.335(4)
_cell_length_c 18.504(9)
_cell_measurement_temperature 296
_cell_volume 1508.5(13)
_computing_cell_refinement Unknown
_computing_data_collection Unknown
_computing_data_reduction Unknown
_computing_molecular_graphics 'CrystalStructure 4.0'
_computing_publication_material 'CrystalStructure 4.0 (Rigaku, 2010)'
_computing_structure_refinement 'SHELXL97 (Sheldrick, 2008)'
_computing_structure_solution 'SIR92 (Altomare, et al., 1994)'
_diffrn_ambient_temperature 296
_diffrn_measured_fraction_theta_full 0.971
_diffrn_measured_fraction_theta_max 0.971
_diffrn_measurement_device_type 'Unknown CCD'
_diffrn_measurement_method \w
_diffrn_radiation_type 'Mo K\a'
_diffrn_radiation_wavelength 0.71069
_diffrn_reflns_av_R_equivalents 0.0784
_diffrn_reflns_limit_h_max 16
_diffrn_reflns_limit_h_min -15
_diffrn_reflns_limit_k_max 9
_diffrn_reflns_limit_k_min -9
_diffrn_reflns_limit_l_max 13
_diffrn_reflns_limit_l_min -23
_diffrn_reflns_number 7555
_diffrn_reflns_theta_full 27.00
_diffrn_reflns_theta_max 27.00
_diffrn_standards_number 0
_exptl_absorpt_coefficient_mu 0.086
_exptl_absorpt_correction_type none
_exptl_crystal_colour red
_exptl_crystal_density_diffrn 1.371
_exptl_crystal_density_method 'not measured'
_exptl_crystal_description palte
_exptl_crystal_F_000 648.00
_exptl_crystal_size_max 0.300
_exptl_crystal_size_mid 0.300
_exptl_crystal_size_min 0.200
_refine_diff_density_max 0.340
_refine_diff_density_min -0.420
_refine_ls_extinction_method none
_refine_ls_goodness_of_fit_ref 1.056
_refine_ls_hydrogen_treatment constr
_refine_ls_number_parameters 217
_refine_ls_number_reflns 3208
_refine_ls_number_restraints 0
_refine_ls_R_factor_gt 0.0607
_refine_ls_shift/su_max 0.000
_refine_ls_structure_factor_coef Fsqd
_refine_ls_weighting_details 'w = 1/[\s^2^(Fo^2^)+(0.0918P)^2^+0.2886P] where P=(Fo^2^+2Fc^2^)/3'
_refine_ls_weighting_scheme calc
_refine_ls_wR_factor_ref 0.1766
_reflns_number_gt 2321
_reflns_number_total 3210
_reflns_threshold_expression F^2^>2.0\s(F^2^)
_cod_data_source_file ic403074d_si_003.cif
_cod_data_source_block 966176(bisdiazo)
_cod_original_cell_volume 1508.5(12)
_cod_database_code 4350642

loop_
_symmetry_equiv_pos_site_id
_symmetry_equiv_pos_as_xyz
1 +X,+Y,+Z
2 -X,1/2+Y,1/2-Z
3 -X,-Y,-Z
4 +X,1/2-Y,1/2+Z

loop_
_atom_site_label
_atom_site_type_symbol
_atom_site_fract_x
_atom_site_fract_y
_atom_site_fract_z
_atom_site_U_iso_or_equiv
_atom_site_adp_type
_atom_site_occupancy
_atom_site_symmetry_multiplicity
_atom_site_calc_flag
_atom_site_refinement_flags
N(1) N 0.82282(16) 0.8276(3) 0.93819(11) 0.0253(5) Uani 1.0 4 d .
N(2) N 0.90161(17) 0.8566(3) 1.00583(11) 0.0352(5) Uani 1.0 4 d .
N(3) N 0.18897(16) 0.8253(3) 0.68692(11) 0.0272(5) Uani 1.0 4 d .
N(4) N 0.10762(17) 0.8566(3) 0.69095(13) 0.0369(5) Uani 1.0 4 d .
N(6) N 0.2173(3) 0.7635(3) 0.42791(13) 0.0441(6) Uani 1.0 4 d .
C(2) C 0.3151(2) 0.6881(3) 0.49500(13) 0.0289(5) Uani 1.0 4 d .
C(3) C 0.3400(2) 0.6929(3) 0.57767(13) 0.0230(5) Uani 1.0 4 d .
C(4) C 0.26025(19) 0.7815(3) 0.59495(13) 0.0223(5) Uani 1.0 4 d .
C(5) C 0.1578(2) 0.8588(4) 0.52556(14) 0.0312(6) Uani 1.0 4 d .
C(6) C 0.1391(3) 0.8473(4) 0.44469(14) 0.0407(7) Uani 1.0 4 d .
C(7) C 0.28425(18) 0.7876(3) 0.68227(13) 0.0227(5) Uani 1.0 4 d .
C(8) C 0.50876(18) 0.7921(3) 0.77361(12) 0.0184(5) Uani 1.0 4 d .
C(9) C 0.61675(18) 0.7551(3) 0.85042(12) 0.0195(5) Uani 1.0 4 d .
C(10) C 0.61155(19) 0.6881(3) 0.91941(13) 0.0237(5) Uani 1.0 4 d .
C(11) C 0.5013(2) 0.6585(3) 0.91045(13) 0.0266(5) Uani 1.0 4 d .
C(12) C 0.39470(19) 0.6864(3) 0.83392(13) 0.0249(5) Uani 1.0 4 d .
C(13) C 0.39685(18) 0.7534(3) 0.76338(13) 0.0208(5) Uani 1.0 4 d .
C(14) C 0.73361(18) 0.7937(3) 0.86027(12) 0.0208(5) Uani 1.0 4 d .
C(15) C 0.76395(18) 0.7962(3) 0.79399(13) 0.0208(5) Uani 1.0 4 d .
C(16) C 0.86741(18) 0.8860(3) 0.80835(13) 0.0262(5) Uani 1.0 4 d .
C(17) C 0.8971(3) 0.8814(4) 0.74697(16) 0.0363(6) Uani 1.0 4 d .
C(19) C 0.7261(2) 0.7052(3) 0.65677(14) 0.0291(6) Uani 1.0 4 d .
C(20) C 0.69278(19) 0.7045(3) 0.71657(13) 0.0227(5) Uani 1.0 4 d .
C(21) C 0.8276(2) 0.7922(4) 0.67115(15) 0.0315(6) Uani 1.0 4 d .
H(1) H 0.5111 0.8433 0.7285 0.0221 Uiso 1.0 4 calc R
H(2) H 0.3217 0.6611 0.8288 0.0299 Uiso 1.0 4 calc R
H(3) H 0.6236 0.6435 0.7052 0.0273 Uiso 1.0 4 calc R
H(4) H 0.6822 0.6635 0.9712 0.0284 Uiso 1.0 4 calc R
H(5) H 0.4992 0.6189 0.9574 0.0319 Uiso 1.0 4 calc R
H(6) H 0.9162 0.9486 0.8592 0.0314 Uiso 1.0 4 calc R
H(7) H 0.4093 0.6377 0.6216 0.0276 Uiso 1.0 4 calc R
H(8) H 0.8485 0.7907 0.6304 0.0378 Uiso 1.0 4 calc R
H(9) H 0.6780 0.6444 0.6053 0.0350 Uiso 1.0 4 calc R
H(10) H 0.1019 0.9182 0.5336 0.0375 Uiso 1.0 4 calc R
H(11) H 0.3694 0.6290 0.4854 0.0347 Uiso 1.0 4 calc R
H(12) H 0.0697 0.8993 0.3994 0.0488 Uiso 1.0 4 calc R
H(13) H 0.9664 0.9408 0.7576 0.0435 Uiso 1.0 4 calc R

loop_
_atom_site_aniso_label
_atom_site_aniso_U_11
_atom_site_aniso_U_22
_atom_site_aniso_U_33
_atom_site_aniso_U_12
_atom_site_aniso_U_13
_atom_site_aniso_U_23
N(1) 0.0223(10) 0.0296(11) 0.0294(9) 0.0030(9) 0.0173(9) -0.0005(8)
N(2) 0.0241(10) 0.0514(14) 0.0265(9) 0.0003(10) 0.0110(8) -0.0054(9)
N(3) 0.0208(10) 0.0294(11) 0.0349(10) -0.0016(9) 0.0171(8) -0.0026(8)
N(4) 0.0230(10) 0.0459(13) 0.0479(11) -0.0008(10) 0.0230(10) -0.0073(11)
N(6) 0.0500(15) 0.0438(14) 0.0339(11) -0.0069(12) 0.0191(11) 0.0011(10)
C(2) 0.0347(13) 0.0285(12) 0.0275(11) -0.0055(11) 0.0191(10) -0.0040(10)
C(3) 0.0251(11) 0.0215(11) 0.0249(10) -0.0044(10) 0.0149(9) -0.0029(9)
C(4) 0.0230(11) 0.0196(11) 0.0271(10) -0.0061(10) 0.0152(9) -0.0017(9)
C(5) 0.0209(12) 0.0307(13) 0.0364(12) -0.0046(11) 0.0114(10) 0.0032(10)
C(6) 0.0378(15) 0.0372(15) 0.0282(11) -0.0067(13) 0.0048(11) 0.0080(11)
C(7) 0.0188(11) 0.0236(11) 0.0313(11) -0.0010(10) 0.0170(9) -0.0008(9)
C(8) 0.0224(11) 0.0172(10) 0.0218(9) -0.0001(9) 0.0159(9) -0.0006(8)
C(9) 0.0213(11) 0.0197(11) 0.0228(9) 0.0007(9) 0.0154(9) -0.0010(8)
C(10) 0.0273(12) 0.0257(12) 0.0222(9) 0.0061(10) 0.0159(9) 0.0039(9)
C(11) 0.0349(13) 0.0285(12) 0.0279(10) 0.0030(11) 0.0245(10) 0.0045(9)
C(12) 0.0280(12) 0.0257(12) 0.0335(11) -0.0021(10) 0.0248(10) 0.0003(9)
C(13) 0.0228(11) 0.0200(11) 0.0267(10) -0.0012(9) 0.0180(9) -0.0026(8)
C(14) 0.0179(11) 0.0247(11) 0.0197(9) 0.0020(9) 0.0099(9) 0.0001(8)
C(15) 0.0196(10) 0.0214(11) 0.0267(10) 0.0053(10) 0.0160(9) 0.0032(9)
C(16) 0.0178(10) 0.0297(12) 0.0330(10) 0.0024(10) 0.0148(9) 0.0020(10)
C(17) 0.0337(13) 0.0369(14) 0.0563(14) 0.0004(12) 0.0362(12) 0.0053(12)
C(19) 0.0330(13) 0.0330(13) 0.0307(11) -0.0005(11) 0.0232(10) -0.0040(10)
C(20) 0.0218(11) 0.0221(11) 0.0315(10) 0.0009(10) 0.0189(9) 0.0004(9)
C(21) 0.0370(14) 0.0325(13) 0.0443(13) 0.0002(11) 0.0346(12) -0.0002(11)

loop_
_atom_type_symbol
_atom_type_description
_atom_type_scat_dispersion_real
_atom_type_scat_dispersion_imag
_atom_type_scat_source
C C 0.0033 0.0016
;
International Tables for Crystallography
(1992, Vol. C, Tables 4.2.6.8 and 6.1.1.4)
;
H H 0.0000 0.0000
;
International Tables for Crystallography
(1992, Vol. C, Table 6.1.1.4)
;
N N 0.0061 0.0033
;
International Tables for Crystallography
(1992, Vol. C, Tables 4.2.6.8 and 6.1.1.4)
;

loop_
_geom_angle_atom_site_label_1
_geom_angle_atom_site_label_2
_geom_angle_atom_site_label_3
_geom_angle
_geom_angle_publ_flag
N(2) N(1) C(14) 179.1(3) yes
N(4) N(3) C(7) 179.7(3) yes
C(2) N(6) C(6) 116.1(3) yes
N(6) C(2) C(3) 124.1(3) yes
C(2) C(3) C(4) 119.73(19) yes
C(3) C(4) C(5) 116.7(3) yes
C(3) C(4) C(7) 120.85(17) yes
C(5) C(4) C(7) 122.4(3) yes
C(4) C(5) C(6) 120.0(3) yes
N(6) C(6) C(5) 123.4(2) yes
N(3) C(7) C(4) 114.73(17) yes
N(3) C(7) C(13) 116.2(3) yes
C(4) C(7) C(13) 129.0(3) yes
C(9) C(8) C(13) 121.2(3) yes
C(8) C(9) C(10) 118.6(3) yes
C(8) C(9) C(14) 120.9(3) yes
C(10) C(9) C(14) 120.43(16) yes
C(9) C(10) C(11) 120.00(17) yes
C(10) C(11) C(12) 121.8(3) yes
C(11) C(12) C(13) 119.6(3) yes
C(7) C(13) C(8) 121.1(3) yes
C(7) C(13) C(12) 120.2(3) yes
C(8) C(13) C(12) 118.68(17) yes
N(1) C(14) C(9) 115.8(3) yes
N(1) C(14) C(15) 115.7(3) yes
C(9) C(14) C(15) 128.51(16) yes
C(14) C(15) C(16) 120.70(18) yes
C(14) C(15) C(20) 121.1(3) yes
C(16) C(15) C(20) 118.2(3) yes
C(15) C(16) C(17) 120.0(2) yes
C(16) C(17) C(21) 121.9(3) yes
C(20) C(19) C(21) 122.2(2) yes
C(15) C(20) C(19) 119.5(3) yes
C(17) C(21) C(19) 118.2(3) yes
N(6) C(2) H(11) 117.977 no
C(3) C(2) H(11) 117.971 no
C(2) C(3) H(7) 120.138 no
C(4) C(3) H(7) 120.134 no
C(4) C(5) H(10) 119.990 no
C(6) C(5) H(10) 119.993 no
N(6) C(6) H(12) 118.296 no
C(5) C(6) H(12) 118.293 no
C(9) C(8) H(1) 119.385 no
C(13) C(8) H(1) 119.396 no
C(9) C(10) H(4) 120.000 no
C(11) C(10) H(4) 120.002 no
C(10) C(11) H(5) 119.123 no
C(12) C(11) H(5) 119.123 no
C(11) C(12) H(2) 120.211 no
C(13) C(12) H(2) 120.199 no
C(15) C(16) H(6) 119.974 no
C(17) C(16) H(6) 119.979 no
C(16) C(17) H(13) 119.040 no
C(21) C(17) H(13) 119.042 no
C(20) C(19) H(9) 118.915 no
C(21) C(19) H(9) 118.916 no
C(15) C(20) H(3) 120.238 no
C(19) C(20) H(3) 120.248 no
C(17) C(21) H(8) 120.919 no
C(19) C(21) H(8) 120.909 no

loop_
_geom_bond_atom_site_label_1
_geom_bond_atom_site_label_2
_geom_bond_distance
_geom_bond_publ_flag
N(1) N(2) 1.142(3) yes
N(1) C(14) 1.310(3) yes
N(3) N(4) 1.133(4) yes
N(3) C(7) 1.327(4) yes
N(6) C(2) 1.341(3) yes
N(6) C(6) 1.367(5) yes
C(2) C(3) 1.384(4) yes
C(3) C(4) 1.406(4) yes
C(4) C(5) 1.394(3) yes
C(4) C(7) 1.473(4) yes
C(5) C(6) 1.384(4) yes
C(7) C(13) 1.463(3) yes
C(8) C(9) 1.400(3) yes
C(8) C(13) 1.407(4) yes
C(9) C(10) 1.403(4) yes
C(9) C(14) 1.473(4) yes
C(10) C(11) 1.383(4) yes
C(11) C(12) 1.377(3) yes
C(12) C(13) 1.409(4) yes
C(14) C(15) 1.477(4) yes
C(15) C(16) 1.401(4) yes
C(15) C(20) 1.398(3) yes
C(16) C(17) 1.383(5) yes
C(17) C(21) 1.366(4) yes
C(19) C(20) 1.390(5) yes
C(19) C(21) 1.369(4) yes
C(2) H(11) 0.930 no
C(3) H(7) 0.930 no
C(5) H(10) 0.930 no
C(6) H(12) 0.930 no
C(8) H(1) 0.930 no
C(10) H(4) 0.930 no
C(11) H(5) 0.930 no
C(12) H(2) 0.930 no
C(16) H(6) 0.930 no
C(17) H(13) 0.930 no
C(19) H(9) 0.930 no
C(20) H(3) 0.930 no
C(21) H(8) 0.930 no

loop_
_geom_contact_atom_site_label_1
_geom_contact_atom_site_label_2
_geom_contact_distance
_geom_contact_publ_flag
_geom_contact_site_symmetry_2
N(1) C(10) 2.799(4) no .
N(1) C(16) 2.792(4) no .
N(2) C(9) 3.371(3) no .
N(2) C(10) 3.479(4) no .
N(2) C(15) 3.360(4) no .
N(2) C(16) 3.443(4) no .
N(3) C(5) 2.800(4) no .
N(3) C(12) 2.813(3) no .
N(4) C(4) 3.355(5) no .
N(4) C(5) 3.456(5) no .
N(4) C(12) 3.486(3) no .
N(4) C(13) 3.372(4) no .
N(6) C(4) 2.835(4) no .
C(2) C(5) 2.719(5) no .
C(3) C(6) 2.718(3) no .
C(3) C(8) 3.168(3) no .
C(3) C(13) 3.136(4) no .
C(4) C(8) 3.178(3) no .
C(8) C(11) 2.765(4) no .
C(8) C(15) 3.165(4) no .
C(8) C(20) 3.174(5) no .
C(9) C(12) 2.810(4) no .
C(9) C(20) 3.146(5) no .
C(10) C(13) 2.802(3) no .
C(15) C(21) 2.808(5) no .
C(16) C(19) 2.744(3) no .
C(17) C(20) 2.754(4) no .
N(1) C(3) 3.342(4) no 2_656
N(1) C(4) 3.455(3) no 2_656
N(1) C(5) 3.487(4) no 2_646
N(2) N(2) 3.426(4) no 3_777
N(2) N(4) 3.411(3) no 4_665
N(2) C(5) 3.554(4) no 4_665
N(3) C(15) 3.494(4) no 2_656
N(3) C(16) 3.318(4) no 2_646
N(3) C(20) 3.223(3) no 2_656
N(4) N(2) 3.411(3) no 4_464
N(4) C(6) 3.585(4) no 3_576
N(4) C(15) 3.580(4) no 2_656
N(4) C(16) 3.467(4) no 2_646
N(4) C(17) 3.434(5) no 1_455
N(4) C(19) 3.563(3) no 2_656
N(4) C(20) 3.396(3) no 2_656
N(4) C(21) 3.527(5) no 1_455
N(6) C(12) 3.591(5) no 4_564
C(3) N(1) 3.342(4) no 2_646
C(3) C(9) 3.406(4) no 2_646
C(3) C(14) 3.465(4) no 2_646
C(4) N(1) 3.455(3) no 2_646
C(4) C(10) 3.503(4) no 2_656
C(5) N(1) 3.487(4) no 2_656
C(5) N(2) 3.554(4) no 4_464
C(5) C(10) 3.572(4) no 2_656
C(6) N(4) 3.585(4) no 3_576
C(6) C(16) 3.526(4) no 4_464
C(6) C(21) 3.575(5) no 3_676
C(7) C(20) 3.513(4) no 2_656
C(9) C(3) 3.406(4) no 2_656
C(10) C(4) 3.503(4) no 2_646
C(10) C(5) 3.572(4) no 2_646
C(12) N(6) 3.591(5) no 4_565
C(12) C(15) 3.589(3) no 2_646
C(13) C(20) 3.597(4) no 2_656
C(14) C(3) 3.465(4) no 2_656
C(15) N(3) 3.494(4) no 2_646
C(15) N(4) 3.580(4) no 2_646
C(15) C(12) 3.589(3) no 2_656
C(16) N(3) 3.318(4) no 2_656
C(16) N(4) 3.467(4) no 2_656
C(16) C(6) 3.526(4) no 4_665
C(17) N(4) 3.434(5) no 1_655
C(19) N(4) 3.563(3) no 2_646
C(20) N(3) 3.223(3) no 2_646
C(20) N(4) 3.396(3) no 2_646
C(20) C(7) 3.513(4) no 2_646
C(20) C(13) 3.597(4) no 2_646
C(21) N(4) 3.527(5) no 1_655
C(21) C(6) 3.575(5) no 3_676
N(1) H(4) 2.5348 no .
N(1) H(6) 2.5162 no .
N(2) H(4) 2.9573 no .
N(2) H(6) 2.8993 no .
N(3) H(2) 2.5522 no .
N(3) H(10) 2.5240 no .
N(4) H(2) 2.9723 no .
N(4) H(10) 2.9080 no .
N(6) H(7) 3.2309 no .
N(6) H(10) 3.2489 no .
C(2) H(12) 3.1371 no .
C(3) H(1) 2.7165 no .
C(3) H(3) 3.1949 no .
C(3) H(10) 3.2332 no .
C(4) H(1) 2.9144 no .
C(4) H(11) 3.2420 no .
C(4) H(12) 3.2348 no .
C(5) H(7) 3.2321 no .
C(6) H(11) 3.1391 no .
C(7) H(1) 2.6555 no .
C(7) H(2) 2.6531 no .
C(7) H(7) 2.6689 no .
C(7) H(10) 2.6848 no .
C(8) H(2) 3.2656 no .
C(8) H(3) 2.6640 no .
C(8) H(4) 3.2529 no .
C(8) H(7) 2.6438 no .
C(9) H(3) 2.8566 no .
C(9) H(5) 3.2472 no .
C(10) H(1) 3.2491 no .
C(10) H(2) 3.2459 no .
C(12) H(1) 3.2607 no .
C(12) H(4) 3.2439 no .
C(13) H(5) 3.2452 no .
C(13) H(7) 2.8432 no .
C(14) H(1) 2.6517 no .
C(14) H(3) 2.6695 no .
C(14) H(4) 2.6552 no .
C(14) H(6) 2.6616 no .
C(15) H(1) 2.8855 no .
C(15) H(9) 3.2423 no .
C(15) H(13) 3.2463 no .
C(16) H(3) 3.2477 no .
C(16) H(8) 3.2437 no .
C(17) H(9) 3.1851 no .
C(19) H(13) 3.1863 no .
C(20) H(1) 2.7083 no .
C(20) H(6) 3.2455 no .
C(20) H(7) 3.1963 no .
C(20) H(8) 3.2541 no .
C(21) H(3) 3.2473 no .
C(21) H(6) 3.2356 no .
H(1) H(3) 2.2793 no .
H(1) H(7) 2.2711 no .
H(2) H(5) 2.2983 no .
H(3) H(7) 2.3828 no .
H(3) H(9) 2.3079 no .
H(4) H(5) 2.3006 no .
H(6) H(13) 2.2994 no .
H(7) H(11) 2.2871 no .
H(8) H(9) 2.2966 no .
H(8) H(13) 2.2957 no .
H(9) H(11) 3.4313 no .
H(10) H(12) 2.2899 no .
N(1) H(7) 3.4777 no 2_656
N(1) H(8) 3.4989 no 4_565
N(1) H(10) 3.1174 no 2_646
N(1) H(10) 3.5925 no 4_665
N(2) H(6) 2.7648 no 3_777
N(2) H(8) 2.9458 no 4_565
N(2) H(10) 3.2925 no 2_646
N(2) H(10) 3.1309 no 4_665
N(3) H(3) 3.2035 no 2_656
N(3) H(6) 3.0021 no 2_646
N(3) H(12) 3.5197 no 3_576
N(4) H(6) 3.0992 no 2_646
N(4) H(8) 2.9999 no 1_455
N(4) H(12) 2.6978 no 3_576
N(4) H(13) 2.7887 no 1_455
N(4) H(13) 3.4830 no 2_646
N(6) H(2) 2.8674 no 4_564
N(6) H(4) 3.3485 no 2_656
N(6) H(5) 3.5478 no 4_564
N(6) H(8) 3.4072 no 3_676
N(6) H(9) 3.4814 no 3_666
N(6) H(13) 3.4613 no 4_464
C(2) H(2) 3.3125 no 4_564
C(2) H(4) 3.5393 no 2_656
C(2) H(5) 3.1814 no 4_564
C(2) H(9) 3.0955 no 3_666
C(3) H(4) 3.5404 no 2_656
C(4) H(4) 3.3011 no 2_656
C(5) H(4) 3.0450 no 2_656
C(5) H(10) 3.3942 no 3_576
C(6) H(4) 3.0690 no 2_656
C(6) H(6) 3.2937 no 4_464
C(6) H(8) 3.0410 no 3_676
C(6) H(13) 3.5823 no 3_676
C(7) H(3) 3.1520 no 2_656
C(7) H(6) 3.3979 no 2_646
C(8) H(1) 3.3011 no 2_646
C(8) H(3) 3.2470 no 2_656
C(8) H(7) 3.0205 no 2_656
C(9) H(1) 3.3857 no 2_646
C(9) H(7) 2.9072 no 2_656
C(10) H(1) 3.4337 no 2_646
C(10) H(7) 3.3631 no 2_656
C(10) H(8) 3.4673 no 4_565
C(10) H(9) 3.3032 no 4_565
C(11) H(1) 3.3971 no 2_646
C(11) H(5) 3.1848 no 3_667
C(11) H(9) 3.4012 no 4_565
C(11) H(11) 3.1470 no 4_565
C(12) H(1) 3.2740 no 2_646
C(12) H(3) 3.4116 no 2_656
C(12) H(11) 3.2844 no 4_565
C(13) H(1) 3.2157 no 2_646
C(13) H(3) 2.9606 no 2_656
C(14) H(7) 3.2663 no 2_656
C(14) H(10) 3.4048 no 2_646
C(15) H(2) 3.2972 no 2_656
C(16) H(2) 3.1581 no 2_656
C(16) H(12) 3.0828 no 4_665
C(17) H(2) 3.1838 no 2_656
C(17) H(12) 3.3728 no 3_676
C(17) H(12) 3.2448 no 4_665
C(19) H(2) 3.4390 no 2_656
C(19) H(4) 3.3093 no 4_564
C(19) H(5) 3.5299 no 4_564
C(19) H(11) 3.3146 no 3_666
C(20) H(2) 3.4331 no 2_656
C(21) H(2) 3.3406 no 2_656
C(21) H(4) 3.1508 no 4_564
C(21) H(12) 3.2437 no 3_676
C(21) H(13) 3.4505 no 2_746
H(1) C(8) 3.3011 no 2_656
H(1) C(9) 3.3857 no 2_656
H(1) C(10) 3.4337 no 2_656
H(1) C(11) 3.3971 no 2_656
H(1) C(12) 3.2740 no 2_656
H(1) C(13) 3.2157 no 2_656
H(1) H(3) 3.4336 no 2_656
H(1) H(7) 3.2193 no 2_656
H(2) N(6) 2.8674 no 4_565
H(2) C(2) 3.3125 no 4_565
H(2) C(15) 3.2972 no 2_646
H(2) C(16) 3.1581 no 2_646
H(2) C(17) 3.1838 no 2_646
H(2) C(19) 3.4390 no 2_646
H(2) C(20) 3.4331 no 2_646
H(2) C(21) 3.3406 no 2_646
H(2) H(6) 3.5671 no 2_646
H(2) H(11) 3.0372 no 4_565
H(3) N(3) 3.2035 no 2_646
H(3) C(7) 3.1520 no 2_646
H(3) C(8) 3.2470 no 2_646
H(3) C(12) 3.4116 no 2_646
H(3) C(13) 2.9606 no 2_646
H(3) H(1) 3.4336 no 2_646
H(4) N(6) 3.3485 no 2_646
H(4) C(2) 3.5393 no 2_646
H(4) C(3) 3.5404 no 2_646
H(4) C(4) 3.3011 no 2_646
H(4) C(5) 3.0450 no 2_646
H(4) C(6) 3.0690 no 2_646
H(4) C(19) 3.3093 no 4_565
H(4) C(21) 3.1508 no 4_565
H(4) H(8) 2.5918 no 4_565
H(4) H(9) 2.8806 no 4_565
H(4) H(10) 3.3967 no 2_646
H(4) H(12) 3.4349 no 2_646
H(5) N(6) 3.5478 no 4_565
H(5) C(2) 3.1814 no 4_565
H(5) C(11) 3.1848 no 3_667
H(5) C(19) 3.5299 no 4_565
H(5) H(5) 2.3444 no 3_667
H(5) H(9) 3.0299 no 4_565
H(5) H(11) 2.7440 no 4_565
H(6) N(2) 2.7648 no 3_777
H(6) N(3) 3.0021 no 2_656
H(6) N(4) 3.0992 no 2_656
H(6) C(6) 3.2937 no 4_665
H(6) C(7) 3.3979 no 2_656
H(6) H(2) 3.5671 no 2_656
H(6) H(12) 3.0867 no 4_665
H(7) N(1) 3.4777 no 2_646
H(7) C(8) 3.0205 no 2_646
H(7) C(9) 2.9072 no 2_646
H(7) C(10) 3.3631 no 2_646
H(7) C(14) 3.2663 no 2_646
H(7) H(1) 3.2193 no 2_646
H(8) N(1) 3.4989 no 4_564
H(8) N(2) 2.9458 no 4_564
H(8) N(4) 2.9999 no 1_655
H(8) N(6) 3.4072 no 3_676
H(8) C(6) 3.0410 no 3_676
H(8) C(10) 3.4673 no 4_564
H(8) H(4) 2.5918 no 4_564
H(8) H(12) 2.6943 no 3_676
H(8) H(13) 3.3804 no 2_746
H(9) N(6) 3.4814 no 3_666
H(9) C(2) 3.0955 no 3_666
H(9) C(10) 3.3032 no 4_564
H(9) C(11) 3.4012 no 4_564
H(9) H(4) 2.8806 no 4_564
H(9) H(5) 3.0299 no 4_564
H(9) H(11) 2.4720 no 3_666
H(10) N(1) 3.1174 no 2_656
H(10) N(1) 3.5925 no 4_464
H(10) N(2) 3.2925 no 2_656
H(10) N(2) 3.1309 no 4_464
H(10) C(5) 3.3942 no 3_576
H(10) C(14) 3.4048 no 2_656
H(10) H(4) 3.3967 no 2_656
H(10) H(10) 2.5699 no 3_576
H(10) H(12) 3.3721 no 3_576
H(11) C(11) 3.1470 no 4_564
H(11) C(12) 3.2844 no 4_564
H(11) C(19) 3.3146 no 3_666
H(11) H(2) 3.0372 no 4_564
H(11) H(5) 2.7440 no 4_564
H(11) H(9) 2.4720 no 3_666
H(12) N(3) 3.5197 no 3_576
H(12) N(4) 2.6978 no 3_576
H(12) C(16) 3.0828 no 4_464
H(12) C(17) 3.3728 no 3_676
H(12) C(17) 3.2448 no 4_464
H(12) C(21) 3.2437 no 3_676
H(12) H(4) 3.4349 no 2_656
H(12) H(6) 3.0867 no 4_464
H(12) H(8) 2.6943 no 3_676
H(12) H(10) 3.3721 no 3_576
H(12) H(13) 2.9296 no 3_676
H(12) H(13) 3.3407 no 4_464
H(13) N(4) 2.7887 no 1_655
H(13) N(4) 3.4830 no 2_656
H(13) N(6) 3.4613 no 4_665
H(13) C(6) 3.5823 no 3_676
H(13) C(21) 3.4505 no 2_756
H(13) H(8) 3.3804 no 2_756
H(13) H(12) 2.9296 no 3_676
H(13) H(12) 3.3407 no 4_665

loop_
_geom_torsion_atom_site_label_1
_geom_torsion_atom_site_label_2
_geom_torsion_atom_site_label_3
_geom_torsion_atom_site_label_4
_geom_torsion
_geom_torsion_publ_flag
C(2) N(6) C(6) C(5) 1.0(4) no
C(6) N(6) C(2) C(3) -0.7(4) no
N(6) C(2) C(3) C(4) -0.2(4) no
C(2) C(3) C(4) C(5) 0.8(3) no
C(2) C(3) C(4) C(7) 179.60(19) no
C(3) C(4) C(5) C(6) -0.5(4) no
C(3) C(4) C(7) N(3) -161.04(19) no
C(3) C(4) C(7) C(13) 17.1(4) no
C(5) C(4) C(7) N(3) 17.7(3) no
C(5) C(4) C(7) C(13) -164.1(2) no
C(7) C(4) C(5) C(6) -179.27(19) no
C(4) C(5) C(6) N(6) -0.5(4) no
N(3) C(7) C(13) C(8) -151.27(19) no
N(3) C(7) C(13) C(12) 26.6(3) no
C(4) C(7) C(13) C(8) 30.6(3) no
C(4) C(7) C(13) C(12) -151.6(2) no
C(9) C(8) C(13) C(7) -178.30(17) no
C(9) C(8) C(13) C(12) 3.8(3) no
C(13) C(8) C(9) C(10) -3.8(3) no
C(13) C(8) C(9) C(14) 179.17(17) no
C(8) C(9) C(10) C(11) 0.5(3) no
C(8) C(9) C(14) N(1) 152.73(18) no
C(8) C(9) C(14) C(15) -28.4(3) no
C(10) C(9) C(14) N(1) -24.3(3) no
C(10) C(9) C(14) C(15) 154.59(19) no
C(14) C(9) C(10) C(11) 177.62(17) no
C(9) C(10) C(11) C(12) 2.6(4) no
C(10) C(11) C(12) C(13) -2.5(4) no
C(11) C(12) C(13) C(7) -178.58(18) no
C(11) C(12) C(13) C(8) -0.7(3) no
N(1) C(14) C(15) C(16) -20.1(3) no
N(1) C(14) C(15) C(20) 157.80(17) no
C(9) C(14) C(15) C(16) 161.05(18) no
C(9) C(14) C(15) C(20) -21.1(3) no
C(14) C(15) C(16) C(17) 177.59(16) no
C(14) C(15) C(20) C(19) -178.01(16) no
C(16) C(15) C(20) C(19) -0.1(3) no
C(20) C(15) C(16) C(17) -0.3(3) no
C(15) C(16) C(17) C(21) 0.5(4) no
C(16) C(17) C(21) C(19) -0.2(4) no
C(20) C(19) C(21) C(17) -0.3(4) no
C(21) C(19) C(20) C(15) 0.4(3) no
